data_4076922
loop_
_publ_author_name
'Goh, Lai Yoong'
'Weng, Zhiqiang'
'Hor, Andy T. S.'
'Leong, Weng Kee'

_publ_section_title
;
 Organometallic Radical-Initiated Carbon&#x2212;Sulfur Bond Cleavage and
 Carbon&#x2212;Carbon Coupling in Dithiocarbamate and Thiocarbenoid
 Cyclopentadienylchromium Complexes
;
_journal_issue 21
_journal_name_full Organometallics
_journal_page_first 4408
_journal_paper_doi 10.1021/om020294s
_journal_volume 21
_journal_year 2002
_chemical_formula_sum 'C18 H26 Cr N2 O3'
_chemical_formula_weight 370.41
_chemical_name_systematic
; 
 ? 
;
_space_group_IT_number 61
_symmetry_cell_setting orthorhombic
_symmetry_space_group_name_Hall '-P 2ac 2ab'
_symmetry_space_group_name_H-M 'P b c a'
_atom_sites_solution_hydrogens geom
_atom_sites_solution_primary direct
_atom_sites_solution_secondary difmap
_audit_creation_method SHELXL-97
_cell_angle_alpha 90.00
_cell_angle_beta 90.00
_cell_angle_gamma 90.00
_cell_formula_units_Z 8
_cell_length_a 12.7127(4)
_cell_length_b 16.0862(5)
_cell_length_c 18.3629(6)
_cell_measurement_reflns_used 4861
_cell_measurement_temperature 223(2)
_cell_measurement_theta_max 27.50
_cell_measurement_theta_min 2.32
_cell_volume 3755.2(2)
_computing_cell_refinement 'Bruker SMART'
_computing_data_collection 'Bruker SMART'
_computing_data_reduction 'Bruker SHELXTL'
_computing_molecular_graphics 'Bruker SHELXTL'
_computing_publication_material 'Bruker SHELXTL'
_computing_structure_refinement 'Bruker SHELXTL'
_computing_structure_solution 'Bruker SHELXTL'
_diffrn_ambient_temperature 223(2)
_diffrn_measured_fraction_theta_full 1.000
_diffrn_measured_fraction_theta_max 1.000
_diffrn_measurement_device_type 'CCD area detector'
_diffrn_measurement_method 'phi and omega scans'
_diffrn_radiation_monochromator graphite
_diffrn_radiation_source 'sealed tube'
_diffrn_radiation_type MoK\a
_diffrn_radiation_wavelength 0.71073
_diffrn_reflns_av_R_equivalents 0.0698
_diffrn_reflns_av_sigmaI/netI 0.0459
_diffrn_reflns_limit_h_max 15
_diffrn_reflns_limit_h_min 0
_diffrn_reflns_limit_k_max 20
_diffrn_reflns_limit_k_min 0
_diffrn_reflns_limit_l_max 22
_diffrn_reflns_limit_l_min 0
_diffrn_reflns_number 29008
_diffrn_reflns_theta_full 26.37
_diffrn_reflns_theta_max 26.37
_diffrn_reflns_theta_min 2.22
_exptl_absorpt_coefficient_mu 0.626
_exptl_absorpt_correction_T_max 0.928068
_exptl_absorpt_correction_T_min 0.566577
_exptl_absorpt_correction_type SADABS
_exptl_crystal_colour red
_exptl_crystal_density_diffrn 1.310
_exptl_crystal_density_method 'not measured'
_exptl_crystal_description plate
_exptl_crystal_F_000 1568
_exptl_crystal_size_max 0.06
_exptl_crystal_size_mid 0.22
_exptl_crystal_size_min 0.34
_refine_diff_density_max 0.531
_refine_diff_density_min -0.295
_refine_diff_density_rms 0.074
_refine_ls_extinction_method none
_refine_ls_goodness_of_fit_ref 0.964
_refine_ls_hydrogen_treatment mixed
_refine_ls_matrix_type full
_refine_ls_number_parameters 217
_refine_ls_number_reflns 3836
_refine_ls_number_restraints 0
_refine_ls_restrained_S_all 0.964
_refine_ls_R_factor_all 0.0855
_refine_ls_R_factor_gt 0.0537
_refine_ls_shift/su_max 0.012
_refine_ls_shift/su_mean 0.001
_refine_ls_structure_factor_coef Fsqd
_refine_ls_weighting_details 'calc w=1/[\s^2^(Fo^2^)+(0.0713P)^2^+0.0000P] where P=(Fo^2^+2Fc^2^)/3'
_refine_ls_weighting_scheme calc
_refine_ls_wR_factor_gt 0.1182
_refine_ls_wR_factor_ref 0.1312
_reflns_number_gt 2569
_reflns_number_total 3836
_reflns_threshold_expression >2sigma(I)
_cod_data_source_file om020294s.cif
_cod_data_source_block compd_5b
_cod_depositor_comments
;
The following automatic conversions were performed:

'_symmetry_cell_setting' value 'Orthorhombic' changed to
'orthorhombic' according to
/home/saulius/struct/CIF-dictionaries/cif_core.dic dictionary named
'cif_core.dic' version 2.4.1 from 2010-06-29.

Automatic conversion script
Id: cif_fix_values 1715 2011-07-08 13:25:40Z adriana 
;
_cod_original_sg_symbol_H-M 'Pbca '
_cod_database_code 4076922

loop_
_symmetry_equiv_pos_as_xyz
'x, y, z'
'-x+1/2, -y, z+1/2'
'-x, y+1/2, -z+1/2'
'x+1/2, -y+1/2, -z'
'-x, -y, -z'
'x-1/2, y, -z-1/2'
'x, -y-1/2, z-1/2'
'-x-1/2, y-1/2, z'

loop_
_atom_site_label
_atom_site_type_symbol
_atom_site_fract_x
_atom_site_fract_y
_atom_site_fract_z
_atom_site_U_iso_or_equiv
_atom_site_adp_type
_atom_site_occupancy
_atom_site_symmetry_multiplicity
_atom_site_calc_flag
_atom_site_refinement_flags
Cr1 Cr 0.72106(3) 1.06800(3) 0.27987(2) 0.03287(16) Uani 1 1 d .
N1 N 0.69683(19) 0.94944(16) 0.06124(13) 0.0371(6) Uani 1 1 d .
N2 N 0.90444(19) 0.86586(15) 0.11494(14) 0.0422(6) Uani 1 1 d .
O31 O 0.53486(17) 1.04486(17) 0.37717(13) 0.0613(7) Uani 1 1 d .
O32 O 0.77745(19) 0.90131(16) 0.33755(12) 0.0555(6) Uani 1 1 d .
O33 O 0.62977(15) 1.05555(14) 0.18494(11) 0.0439(6) Uani 1 1 d .
C31 C 0.6049(2) 1.0537(2) 0.33792(17) 0.0409(8) Uani 1 1 d .
C32 C 0.7547(2) 0.9659(2) 0.31533(15) 0.0366(7) Uani 1 1 d .
C33 C 0.7093(2) 1.01063(19) 0.18498(15) 0.0335(7) Uani 1 1 d .
C1 C 0.7483(2) 0.95623(19) 0.13081(15) 0.0322(7) Uani 1 1 d .
C2 C 0.8409(2) 0.91715(18) 0.14971(15) 0.0341(7) Uani 1 1 d .
H2A H 0.8631 0.9295 0.1967 0.041 Uiso 1 1 calc R
C11 C 0.6936(2) 1.0289(2) 0.02146(17) 0.0455(8) Uani 1 1 d .
H11A H 0.6492 1.0677 0.0477 0.055 Uiso 1 1 calc R
H11B H 0.6626 1.0198 -0.0261 0.055 Uiso 1 1 calc R
C12 C 0.8014(3) 1.0666(2) 0.0121(2) 0.0573(9) Uani 1 1 d .
H12A H 0.7955 1.1182 -0.0138 0.086 Uiso 1 1 calc R
H12B H 0.8453 1.0291 -0.0149 0.086 Uiso 1 1 calc R
H12C H 0.8321 1.0765 0.0591 0.086 Uiso 1 1 calc R
C13 C 0.5907(2) 0.9120(2) 0.06678(19) 0.0514(9) Uani 1 1 d .
H13A H 0.5546 0.9185 0.0206 0.062 Uiso 1 1 calc R
H13B H 0.5506 0.9415 0.1035 0.062 Uiso 1 1 calc R
C14 C 0.5948(3) 0.8219(3) 0.0861(2) 0.0748(12) Uani 1 1 d .
H14A H 0.5245 0.8004 0.0895 0.112 Uiso 1 1 calc R
H14B H 0.6297 0.8152 0.1321 0.112 Uiso 1 1 calc R
H14C H 0.6327 0.7922 0.0492 0.112 Uiso 1 1 calc R
C21 C 1.0024(3) 0.8350(2) 0.1498(2) 0.0625(11) Uani 1 1 d .
H21A H 1.0079 0.7759 0.1399 0.075 Uiso 1 1 calc R
H21B H 1.0615 0.8619 0.1262 0.075 Uiso 1 1 calc R
C22 C 1.0137(3) 0.8469(3) 0.2283(2) 0.0770(13) Uani 1 1 d .
H22A H 1.0802 0.8249 0.2439 0.116 Uiso 1 1 calc R
H22B H 0.9579 0.8185 0.2532 0.116 Uiso 1 1 calc R
H22C H 1.0107 0.9052 0.2394 0.116 Uiso 1 1 calc R
C23 C 0.8926(3) 0.8406(2) 0.03832(18) 0.0530(9) Uani 1 1 d .
H23A H 0.9566 0.8541 0.0121 0.064 Uiso 1 1 calc R
H23B H 0.8355 0.8719 0.0165 0.064 Uiso 1 1 calc R
C24 C 0.8705(4) 0.7498(2) 0.0305(2) 0.0780(13) Uani 1 1 d .
H24A H 0.8635 0.7362 -0.0201 0.117 Uiso 1 1 calc R
H24B H 0.8064 0.7364 0.0555 0.117 Uiso 1 1 calc R
H24C H 0.9274 0.7185 0.0512 0.117 Uiso 1 1 calc R
C101 C 0.7616(3) 1.1965(2) 0.2438(2) 0.0524(9) Uani 1 1 d .
H10A H 0.7252 1.2285 0.2060 0.063 Uiso 1 1 calc R
C102 C 0.7376(3) 1.1967(2) 0.3183(2) 0.0498(8) Uani 1 1 d .
H10B H 0.6825 1.2298 0.3417 0.060 Uiso 1 1 calc R
C103 C 0.8102(3) 1.1454(2) 0.3543(2) 0.0520(9) Uani 1 1 d .
H10C H 0.8168 1.1377 0.4070 0.062 Uiso 1 1 calc R
C104 C 0.8786(3) 1.1135(2) 0.3003(2) 0.0560(10) Uani 1 1 d .
H10D H 0.9407 1.0789 0.3093 0.067 Uiso 1 1 calc R
C105 C 0.8479(3) 1.1450(2) 0.2332(2) 0.0558(10) Uani 1 1 d .
H10E H 0.8835 1.1351 0.1866 0.067 Uiso 1 1 calc R

loop_
_atom_site_aniso_label
_atom_site_aniso_U_11
_atom_site_aniso_U_22
_atom_site_aniso_U_33
_atom_site_aniso_U_23
_atom_site_aniso_U_13
_atom_site_aniso_U_12
Cr1 0.0277(3) 0.0351(3) 0.0358(3) -0.0028(2) 0.0023(2) 0.0029(2)
N1 0.0296(12) 0.0473(16) 0.0345(13) -0.0019(12) -0.0048(10) 0.0043(11)
N2 0.0361(13) 0.0454(16) 0.0453(15) -0.0054(13) -0.0032(12) 0.0100(12)
O31 0.0412(13) 0.0888(19) 0.0539(15) 0.0003(13) 0.0161(12) -0.0017(13)
O32 0.0747(17) 0.0439(14) 0.0480(14) 0.0042(12) 0.0017(13) 0.0083(13)
O33 0.0347(12) 0.0573(15) 0.0398(12) -0.0057(11) -0.0035(9) 0.0157(11)
C31 0.0354(16) 0.047(2) 0.0405(18) -0.0036(15) -0.0022(14) 0.0023(15)
C32 0.0366(16) 0.0430(19) 0.0302(15) -0.0046(15) 0.0026(13) 0.0000(15)
C33 0.0234(14) 0.0416(17) 0.0356(16) 0.0015(14) -0.0010(12) 0.0012(13)
C1 0.0260(14) 0.0395(17) 0.0311(15) -0.0012(13) -0.0005(12) 0.0019(12)
C2 0.0312(15) 0.0367(17) 0.0344(16) -0.0061(13) -0.0002(13) 0.0002(13)
C11 0.0479(19) 0.054(2) 0.0348(17) -0.0013(16) -0.0054(14) 0.0106(16)
C12 0.062(2) 0.059(2) 0.051(2) 0.0098(18) 0.0025(18) -0.0002(19)
C13 0.0357(17) 0.072(3) 0.0462(19) -0.0037(18) -0.0090(15) -0.0009(17)
C14 0.065(2) 0.083(3) 0.077(3) 0.008(2) -0.014(2) -0.026(2)
C21 0.0413(19) 0.068(3) 0.078(3) -0.016(2) -0.0136(18) 0.0240(19)
C22 0.052(2) 0.097(3) 0.082(3) 0.019(3) -0.010(2) 0.027(2)
C23 0.0499(19) 0.060(2) 0.049(2) -0.0068(18) 0.0016(16) 0.0121(18)
C24 0.097(3) 0.067(3) 0.070(3) -0.022(2) 0.005(2) -0.001(3)
C101 0.057(2) 0.040(2) 0.060(2) 0.0062(17) 0.0015(18) -0.0015(17)
C102 0.055(2) 0.0348(18) 0.059(2) -0.0094(16) 0.0120(17) 0.0001(17)
C103 0.054(2) 0.044(2) 0.058(2) -0.0083(17) -0.0103(17) -0.0065(17)
C104 0.0290(17) 0.044(2) 0.095(3) -0.010(2) -0.0073(18) -0.0033(16)
C105 0.047(2) 0.052(2) 0.068(3) -0.0075(19) 0.0186(19) -0.0148(18)

loop_
_atom_type_symbol
_atom_type_description
_atom_type_scat_dispersion_real
_atom_type_scat_dispersion_imag
_atom_type_scat_source
C C 0.0033 0.0016 'International Tables Vol C Tables 4.2.6.8 and 6.1.1.4'
H H 0.0000 0.0000 'International Tables Vol C Tables 4.2.6.8 and 6.1.1.4'
N N 0.0061 0.0033 'International Tables Vol C Tables 4.2.6.8 and 6.1.1.4'
O O 0.0106 0.0060 'International Tables Vol C Tables 4.2.6.8 and 6.1.1.4'
Cr Cr 0.3209 0.6236 'International Tables Vol C Tables 4.2.6.8 and 6.1.1.4'

loop_
_geom_angle_atom_site_label_1
_geom_angle_atom_site_label_2
_geom_angle_atom_site_label_3
_geom_angle
C32 Cr1 C31 82.44(14)
C32 Cr1 C33 84.95(12)
C31 Cr1 C33 113.09(13)
C32 Cr1 O33 109.93(11)
C31 Cr1 O33 91.45(11)
C33 Cr1 O33 35.27(9)
C32 Cr1 C104 91.45(14)
C31 Cr1 C104 133.31(14)
C33 Cr1 C104 112.37(13)
O33 Cr1 C104 133.32(13)
C32 Cr1 C103 99.76(13)
C31 Cr1 C103 97.28(14)
C33 Cr1 C103 149.63(13)
O33 Cr1 C103 149.91(12)
C104 Cr1 C103 38.10(13)
C32 Cr1 C102 135.52(13)
C31 Cr1 C102 90.49(13)
C33 Cr1 C102 136.89(13)
O33 Cr1 C102 114.13(11)
C104 Cr1 C102 62.44(13)
C103 Cr1 C102 37.50(13)
C32 Cr1 C105 118.30(14)
C31 Cr1 C105 152.10(14)
C33 Cr1 C105 88.57(13)
O33 Cr1 C105 97.74(12)
C104 Cr1 C105 37.02(13)
C103 Cr1 C105 62.65(14)
C102 Cr1 C105 61.71(13)
C32 Cr1 C101 152.73(13)
C31 Cr1 C101 118.31(14)
C33 Cr1 C101 100.87(13)
O33 Cr1 C101 88.28(12)
C104 Cr1 C101 61.60(14)
C103 Cr1 C101 62.24(14)
C102 Cr1 C101 36.89(13)
C105 Cr1 C101 36.46(12)
C1 N1 C11 112.8(2)
C1 N1 C13 112.6(2)
C11 N1 C13 111.2(2)
C2 N2 C23 124.9(3)
C2 N2 C21 120.9(3)
C23 N2 C21 114.0(3)
C33 O33 Cr1 66.80(16)
O31 C31 Cr1 176.8(3)
O32 C32 Cr1 179.1(3)
O33 C33 C1 130.1(3)
O33 C33 Cr1 77.92(17)
C1 C33 Cr1 151.8(2)
C2 C1 C33 113.9(2)
C2 C1 N1 125.2(3)
C33 C1 N1 120.8(2)
N2 C2 C1 133.3(3)
N1 C11 C12 112.4(3)
N1 C13 C14 112.3(3)
C22 C21 N2 117.7(3)
N2 C23 C24 112.4(3)
C105 C101 C102 108.1(3)
C105 C101 Cr1 70.82(19)
C102 C101 Cr1 70.24(19)
C101 C102 C103 108.3(3)
C101 C102 Cr1 72.87(19)
C103 C102 Cr1 70.11(19)
C102 C103 C104 106.7(3)
C102 C103 Cr1 72.38(19)
C104 C103 Cr1 70.83(19)
C105 C104 C103 108.5(3)
C105 C104 Cr1 73.13(19)
C103 C104 Cr1 71.06(18)
C104 C105 C101 108.3(3)
C104 C105 Cr1 69.85(19)
C101 C105 Cr1 72.72(19)

loop_
_geom_bond_atom_site_label_1
_geom_bond_atom_site_label_2
_geom_bond_distance
Cr1 C32 1.817(3)
Cr1 C31 1.836(3)
Cr1 C33 1.977(3)
Cr1 O33 2.104(2)
Cr1 C104 2.165(3)
Cr1 C103 2.168(3)
Cr1 C102 2.197(3)
Cr1 C105 2.207(3)
Cr1 C101 2.231(3)
N1 C1 1.439(3)
N1 C11 1.473(4)
N1 C13 1.480(4)
N2 C2 1.320(3)
N2 C23 1.472(4)
N2 C21 1.486(4)
O31 C31 1.154(3)
O32 C32 1.154(4)
O33 C33 1.242(3)
C33 C1 1.415(4)
C1 C2 1.378(4)
C11 C12 1.508(4)
C13 C14 1.493(5)
C21 C22 1.461(5)
C23 C24 1.494(5)
C101 C105 1.389(5)
C101 C102 1.402(5)
C102 C103 1.404(5)
C103 C104 1.414(5)
C104 C105 1.389(5)
